data_2019034
loop_
_publ_author_name
'Savchenkov, Anton V.'
'Vologzhanina, Anna V.'
'Serezhkina, Larisa B.'
'Pushkin, Denis V.'
'Serezhkin, Viktor N.'

_publ_section_title
;
 The first uranyl complexes with valerate ions
;
_journal_coeditor_code FA3320
_journal_issue 7
_journal_name_full 'Acta Crystallographica Section C'
_journal_page_first 721
_journal_page_last 726
_journal_paper_doi 10.1107/S0108270113014832
_journal_volume 69
_journal_year 2013
_chemical_formula_iupac 'K [U (C5 H9 O2)3 O2]'
_chemical_formula_moiety 'K +, C15 H27 O8 U -'
_chemical_formula_sum 'C15 H27 K O8 U'
_chemical_formula_weight 612.50
_chemical_name_common 'potassium uranyl valerate'
_chemical_name_systematic
;
Potassium dioxidotris(<i>n</i>-valerato-\k^2^<i>O</i>,<i>O</i>')uranium(VI)
;
_space_group_IT_number 20
_symmetry_cell_setting orthorhombic
_symmetry_space_group_name_Hall 'C 2c 2'
_symmetry_space_group_name_H-M 'C 2 2 21'
_atom_sites_solution_hydrogens geom
_atom_sites_solution_primary direct
_atom_sites_solution_secondary difmap
_audit_creation_method SHELXL97
_cell_angle_alpha 90.00
_cell_angle_beta 90.00
_cell_angle_gamma 90.00
_cell_formula_units_Z 16
_cell_length_a 17.294(3)
_cell_length_b 23.405(4)
_cell_length_c 20.862(3)
_cell_measurement_reflns_used 1355
_cell_measurement_temperature 100(2)
_cell_measurement_theta_max 22.24
_cell_measurement_theta_min 2.62
_cell_volume 8444(2)
_computing_cell_refinement 'APEX2 (Bruker, 2005)'
_computing_data_collection 'APEX2 (Bruker, 2005)'
_computing_data_reduction 'APEX2 (Bruker, 2005)'
_computing_molecular_graphics 'SHELXTL (Sheldrick, 2008)'
_computing_publication_material 'SHELXTL (Sheldrick, 2008)'
_computing_structure_refinement 'SHELXTL (Sheldrick, 2008)'
_computing_structure_solution 'SHELXTL (Sheldrick, 2008)'
_diffrn_ambient_temperature 100(2)
_diffrn_measured_fraction_theta_full 1.000
_diffrn_measured_fraction_theta_max 1.000
_diffrn_measurement_device_type 'Bruker APEXII CCD area-detector'
_diffrn_measurement_method \w
_diffrn_radiation_monochromator graphite
_diffrn_radiation_source 'fine-focus sealed tube'
_diffrn_radiation_type MoK\a
_diffrn_radiation_wavelength 0.71073
_diffrn_reflns_av_R_equivalents 0.0715
_diffrn_reflns_av_sigmaI/netI 0.0766
_diffrn_reflns_limit_h_max 22
_diffrn_reflns_limit_h_min -18
_diffrn_reflns_limit_k_max 30
_diffrn_reflns_limit_k_min -30
_diffrn_reflns_limit_l_max 27
_diffrn_reflns_limit_l_min -27
_diffrn_reflns_number 37788
_diffrn_reflns_theta_full 28.00
_diffrn_reflns_theta_max 28.00
_diffrn_reflns_theta_min 1.74
_diffrn_standards_number 0
_exptl_absorpt_coefficient_mu 7.920
_exptl_absorpt_correction_T_max 0.7971
_exptl_absorpt_correction_T_min 0.2523
_exptl_absorpt_correction_type multi-scan
_exptl_absorpt_process_details '(SADABS; Sheldrick, 1998)'
_exptl_crystal_colour yellow
_exptl_crystal_density_diffrn 1.927
_exptl_crystal_density_method 'not measured'
_exptl_crystal_description plate
_exptl_crystal_F_000 4672
_exptl_crystal_size_max 0.24
_exptl_crystal_size_mid 0.15
_exptl_crystal_size_min 0.03
_refine_diff_density_max 2.765
_refine_diff_density_min -1.852
_refine_ls_abs_structure_details 'Flack (1983), with 4677 Friedel pairs'
_refine_ls_abs_structure_Flack 0.061(16)
_refine_ls_extinction_method none
_refine_ls_goodness_of_fit_ref 1.253
_refine_ls_hydrogen_treatment constr
_refine_ls_matrix_type full
_refine_ls_number_parameters 366
_refine_ls_number_reflns 10209
_refine_ls_number_restraints 63
_refine_ls_restrained_S_all 1.252
_refine_ls_R_factor_all 0.0851
_refine_ls_R_factor_gt 0.0655
_refine_ls_shift/su_max 0.008
_refine_ls_shift/su_mean 0.003
_refine_ls_structure_factor_coef Fsqd
_refine_ls_weighting_details 'calc w = 1/[\s^2^(Fo^2^)+(0.1000P)^2^+0.0000P] where P=(Fo^2^+2Fc^2^)/3'
_refine_ls_weighting_scheme calc
_refine_ls_wR_factor_gt 0.1833
_refine_ls_wR_factor_ref 0.1933
_reflns_number_gt 8322
_reflns_number_total 10209
_reflns_threshold_expression I>2\s(I)
_cod_data_source_file fa3320.cif
_cod_data_source_block II
_cod_database_code 2019034
_cod_database_fobs_code 2019034

loop_
_symmetry_equiv_pos_as_xyz
'x, y, z'
'-x, -y, z+1/2'
'-x, y, -z+1/2'
'x, -y, -z'
'x+1/2, y+1/2, z'
'-x+1/2, -y+1/2, z+1/2'
'-x+1/2, y+1/2, -z+1/2'
'x+1/2, -y+1/2, -z'

loop_
_atom_site_type_symbol
_atom_site_label
_atom_site_fract_x
_atom_site_fract_y
_atom_site_fract_z
_atom_site_U_iso_or_equiv
_atom_site_adp_type
_atom_site_calc_flag
_atom_site_refinement_flags
_atom_site_occupancy
_atom_site_symmetry_multiplicity
_atom_site_disorder_assembly
_atom_site_disorder_group
U U1 0.0000 0.10330(3) 0.7500 0.03262(18) Uani d S 1 2 . .
U U2 0.32439(4) 0.0000 1.0000 0.0370(2) Uani d S 1 2 . .
U U3 0.34413(3) -0.08589(3) 0.67491(3) 0.03730(16) Uani d . 1 1 . .
K K1 0.4201(3) 0.0000 0.5000 0.0403(10) Uani d S 1 2 . .
K K2 0.0000 0.29034(19) 0.7500 0.0474(12) Uani d S 1 2 . .
K K3 0.20505(19) 0.01060(15) 0.81415(15) 0.0379(7) Uani d . 1 1 . .
O O1 -0.0331(9) 0.1027(7) 0.8305(6) 0.069(4) Uani d . 1 1 . .
O O2 0.0726(9) 0.1921(7) 0.7716(8) 0.072(4) Uani d U 1 1 . .
O O3 0.1384(8) 0.1109(6) 0.7845(7) 0.060(3) Uani d U 1 1 . .
O O4 0.0563(8) 0.0102(5) 0.7711(9) 0.075(5) Uani d . 1 1 . .
O O5 0.3244(7) 0.0717(5) 1.0172(5) 0.046(3) Uani d . 1 1 . .
O O6 0.4421(6) 0.0165(6) 0.9372(5) 0.052(3) Uani d . 1 1 . .
O O7 0.3337(7) 0.0246(6) 0.8848(5) 0.053(3) Uani d . 1 1 . .
O O8 0.1958(6) 0.0060(7) 0.9489(6) 0.054(3) Uani d . 1 1 . .
O O9 0.2687(7) -0.1247(6) 0.6436(6) 0.053(3) Uani d . 1 1 . .
O O10 0.4212(7) -0.0468(5) 0.7079(6) 0.048(3) Uani d . 1 1 . .
O O11 0.4406(10) -0.1623(6) 0.6445(6) 0.070(4) Uani d . 1 1 . .
O O12 0.4146(6) -0.0952(5) 0.5728(5) 0.042(2) Uani d . 1 1 . .
O O13 0.3180(7) -0.0077(5) 0.5969(6) 0.050(3) Uani d . 1 1 . .
O O14 0.2630(7) -0.0011(6) 0.6940(5) 0.054(3) Uani d . 1 1 . .
O O15 0.2761(7) -0.0914(5) 0.7815(5) 0.044(3) Uani d . 1 1 . .
O O16 0.3585(7) -0.1560(5) 0.7607(5) 0.046(3) Uani d . 1 1 . .
C C1 0.1340(17) 0.1637(14) 0.7807(15) 0.103(9) Uiso d D 1 1 . -1
C C2A 0.170(3) 0.2166(18) 0.809(3) 0.152(12) Uiso d PD 0.50 1 . -1
H H2AA 0.1439 0.2258 0.8498 0.183 Uiso calc PR 0.50 1 . -1
H H2AB 0.1616 0.2490 0.7792 0.183 Uiso calc PR 0.50 1 . -1
C C3A 0.255(3) 0.210(3) 0.821(3) 0.152(12) Uiso d PD 0.50 1 . -1
H H3AA 0.2808 0.2470 0.8156 0.183 Uiso calc PR 0.50 1 . -1
H H3AB 0.2767 0.1832 0.7882 0.183 Uiso calc PR 0.50 1 . -1
C C4A 0.272(5) 0.186(3) 0.887(3) 0.152(12) Uiso d PD 0.50 1 . -1
H H4AA 0.2477 0.1482 0.8909 0.183 Uiso calc PR 0.50 1 . -1
H H4AB 0.3283 0.1818 0.8916 0.183 Uiso calc PR 0.50 1 . -1
C C5A 0.242(6) 0.225(3) 0.939(3) 0.152(12) Uiso d PD 0.50 1 . -1
H H5AA 0.2482 0.2060 0.9802 0.228 Uiso calc PR 0.50 1 . -1
H H5AB 0.1868 0.2326 0.9312 0.228 Uiso calc PR 0.50 1 . -1
H H5AC 0.2707 0.2608 0.9383 0.228 Uiso calc PR 0.50 1 . -1
C C2B 0.207(3) 0.195(3) 0.762(3) 0.152(12) Uiso d PD 0.50 1 A 2
H H2BA 0.2171 0.2009 0.7174 0.228 Uiso d PR 0.50 1 A 2
H H2BC 0.1870 0.2298 0.7804 0.228 Uiso d PR 0.50 1 A 2
C C3B 0.2763(18) 0.173(3) 0.797(3) 0.152(12) Uiso d PD 0.50 1 A 2
H H3BA 0.3212 0.1977 0.7879 0.183 Uiso calc PR 0.50 1 A 2
H H3BB 0.2885 0.1340 0.7813 0.183 Uiso calc PR 0.50 1 A 2
C C4B 0.264(3) 0.170(4) 0.869(3) 0.152(12) Uiso d PD 0.50 1 A 2
H H4BA 0.2134 0.1872 0.8791 0.183 Uiso calc PR 0.50 1 A 2
H H4BB 0.2636 0.1299 0.8824 0.183 Uiso calc PR 0.50 1 A 2
C C5B 0.326(5) 0.202(4) 0.905(3) 0.152(12) Uiso d PD 0.50 1 A 2
H H5BA 0.3193 0.1957 0.9507 0.228 Uiso calc PR 0.50 1 A 2
H H5BB 0.3230 0.2426 0.8950 0.228 Uiso calc PR 0.50 1 A 2
H H5BC 0.3772 0.1873 0.8916 0.228 Uiso calc PR 0.50 1 A 2
C C6 0.000(4) -0.0145(13) 0.7371(17) 0.062(10) Uani d PDU 0.50 1 . -1
C C7 0.010(7) -0.0762(17) 0.755(4) 0.141(14) Uani d PDU 0.50 1 B -1
H H7A 0.0625 -0.0896 0.7536 0.170 Uiso d PR 0.50 1 B -1
H H7B -0.0155 -0.0896 0.7169 0.170 Uiso d PR 0.50 1 B -1
C C8 -0.035(5) -0.093(2) 0.813(3) 0.141(14) Uani d PD 0.50 1 B -1
H H8A -0.0293 -0.1330 0.8052 0.170 Uiso d PR 0.50 1 B -1
H H8B -0.0886 -0.0853 0.8033 0.170 Uiso d PR 0.50 1 B -1
C C9 -0.034(5) -0.097(2) 0.885(2) 0.141(14) Uani d PD 0.50 1 B -1
H H9A -0.0716 -0.0692 0.9029 0.170 Uiso calc PR 0.50 1 B -1
H H9B 0.0180 -0.0857 0.9005 0.170 Uiso calc PR 0.50 1 B -1
C C10 -0.053(5) -0.155(3) 0.910(3) 0.141(14) Uani d PD 0.50 1 B -1
H H10A -0.0545 -0.1546 0.9566 0.170 Uiso calc PR 0.50 1 B -1
H H10B -0.0130 -0.1823 0.8955 0.170 Uiso calc PR 0.50 1 B -1
H H10C -0.1032 -0.1673 0.8930 0.170 Uiso calc PR 0.50 1 B -1
C C11 0.4070(11) 0.0303(11) 0.8873(8) 0.061(6) Uani d . 1 1 . 2
C C12 0.4497(19) 0.0480(13) 0.8273(15) 0.104(5) Uani d . 1 1 . 2
H H12A 0.4132 0.0674 0.7980 0.125 Uiso calc R 1 1 . 2
H H12B 0.4689 0.0133 0.8053 0.125 Uiso calc R 1 1 . 2
C C13 0.5187(19) 0.0882(10) 0.8408(14) 0.104(5) Uani d D 1 1 . 2
H H13A 0.5514 0.0889 0.8019 0.125 Uiso calc R 1 1 . 2
H H13B 0.5499 0.0707 0.8754 0.125 Uiso calc R 1 1 . 2
C C14 0.5028(16) 0.1494(10) 0.8598(14) 0.104(5) Uani d D 1 1 . 2
H H14A 0.4727 0.1684 0.8255 0.125 Uiso calc R 1 1 . 2
H H14B 0.4715 0.1501 0.8995 0.125 Uiso calc R 1 1 . 2
C C15 0.5772(16) 0.1816(13) 0.8707(15) 0.104(5) Uani d D 1 1 . 2
H H15A 0.5657 0.2221 0.8782 0.125 Uiso calc R 1 1 . 2
H H15B 0.6103 0.1779 0.8328 0.125 Uiso calc R 1 1 . 2
H H15C 0.6039 0.1658 0.9081 0.125 Uiso calc R 1 1 . 2
C C16 0.1622(10) 0.0000 1.0000 0.048(5) Uani d SD 1 2 . 2
C C17 0.0757(10) 0.0000 1.0000 0.069(5) Uani d SD 1 2 . 2
H H17A 0.0598 -0.0350 0.9895 0.082 Uiso d PR 0.50 1 . 2
H H17B 0.0598 0.0264 0.9632 0.082 Uiso d PR 0.50 1 . 2
C C18 0.0330(16) 0.0213(19) 1.057(3) 0.069(5) Uani d PD 0.50 1 . 2
H H18A 0.0539 0.0573 1.0700 0.082 Uiso d PR 0.50 1 . 2
H H18B 0.0429 -0.0054 1.0906 0.082 Uiso d PR 0.50 1 . 2
C C19 -0.0542(16) 0.0226(18) 1.053(2) 0.069(5) Uani d PD 0.50 1 . 2
H H19A -0.0692 0.0431 1.0136 0.082 Uiso calc PR 0.50 1 . 2
H H19B -0.0729 -0.0172 1.0490 0.082 Uiso calc PR 0.50 1 . 2
C C20 -0.096(2) 0.0498(17) 1.108(2) 0.069(5) Uani d PD 0.50 1 . 2
H H20A -0.1510 0.0519 1.0990 0.082 Uiso calc PR 0.50 1 . 2
H H20B -0.0753 0.0884 1.1153 0.082 Uiso calc PR 0.50 1 . 2
H H20C -0.0874 0.0269 1.1472 0.082 Uiso calc PR 0.50 1 . 2
C C21 0.4524(12) -0.1406(10) 0.5877(10) 0.066(6) Uani d D 1 1 . 3
C C22 0.5108(19) -0.1678(11) 0.5443(15) 0.122(6) Uani d DU 1 1 . 3
H H22A 0.5630 -0.1540 0.5563 0.146 Uiso calc R 1 1 . 3
H H22B 0.5006 -0.1554 0.4997 0.146 Uiso calc R 1 1 . 3
C C23 0.510(2) -0.2323(12) 0.5468(18) 0.122(6) Uani d D 1 1 . 3
H H23A 0.5313 -0.2441 0.5889 0.146 Uiso calc R 1 1 . 3
H H23B 0.5463 -0.2465 0.5137 0.146 Uiso calc R 1 1 . 3
C C24 0.4340(19) -0.2626(15) 0.5376(18) 0.122(6) Uani d D 1 1 . 3
H H24A 0.4077 -0.2500 0.4979 0.146 Uiso calc R 1 1 . 3
H H24B 0.3991 -0.2567 0.5746 0.146 Uiso calc R 1 1 . 3
C C25 0.460(2) -0.3233(15) 0.5330(16) 0.122(6) Uani d . 1 1 . 3
H H25A 0.4149 -0.3481 0.5262 0.146 Uiso calc R 1 1 . 3
H H25B 0.4860 -0.3343 0.5728 0.146 Uiso calc R 1 1 . 3
H H25C 0.4957 -0.3275 0.4969 0.146 Uiso calc R 1 1 . 3
C C26 0.2732(13) 0.0181(8) 0.6360(10) 0.061(6) Uani d . 1 1 . 3
C C27 0.231(3) 0.0714(13) 0.6171(16) 0.137(7) Uani d . 1 1 . 3
H H27A 0.1756 0.0661 0.6286 0.164 Uiso calc R 1 1 . 3
H H27B 0.2507 0.1032 0.6436 0.164 Uiso calc R 1 1 . 3
C C28 0.234(3) 0.0898(9) 0.5486(14) 0.137(7) Uani d D 1 1 . 3
H H28A 0.2126 0.0584 0.5221 0.164 Uiso calc R 1 1 . 3
H H28B 0.2889 0.0943 0.5367 0.164 Uiso calc R 1 1 . 3
C C29 0.192(2) 0.1441(10) 0.5305(13) 0.137(7) Uani d D 1 1 . 3
H H29A 0.2049 0.1540 0.4856 0.164 Uiso calc R 1 1 . 3
H H29B 0.1357 0.1375 0.5330 0.164 Uiso calc R 1 1 . 3
C C30 0.213(3) 0.1931(8) 0.5730(15) 0.137(7) Uani d D 1 1 . 3
H H30A 0.1797 0.2258 0.5633 0.164 Uiso calc R 1 1 . 3
H H30B 0.2672 0.2037 0.5657 0.164 Uiso calc R 1 1 . 3
H H30C 0.2061 0.1820 0.6179 0.164 Uiso calc R 1 1 . 3
C C31 0.3111(11) -0.1346(6) 0.7976(8) 0.041(4) Uani d . 1 1 . 3
C C32 0.2879(17) -0.1604(15) 0.8567(15) 0.102(5) Uani d . 1 1 . 3
H H32A 0.3194 -0.1430 0.8912 0.122 Uiso calc R 1 1 . 3
H H32B 0.3024 -0.2013 0.8546 0.122 Uiso calc R 1 1 . 3
C C33 0.2067(16) -0.1577(13) 0.8771(13) 0.102(5) Uani d D 1 1 . 3
H H33A 0.1900 -0.1173 0.8804 0.122 Uiso calc R 1 1 . 3
H H33B 0.2008 -0.1757 0.9198 0.122 Uiso calc R 1 1 . 3
C C34 0.1576(13) -0.1884(12) 0.8291(12) 0.102(5) Uani d D 1 1 . 3
H H34A 0.1546 -0.2300 0.8372 0.122 Uiso calc R 1 1 . 3
H H34B 0.1741 -0.1812 0.7843 0.122 Uiso calc R 1 1 . 3
C C35 0.0841(15) -0.1576(13) 0.8462(14) 0.102(5) Uani d D 1 1 . 3
H H35A 0.0419 -0.1715 0.8190 0.122 Uiso calc R 1 1 . 3
H H35B 0.0910 -0.1165 0.8395 0.122 Uiso calc R 1 1 . 3
H H35C 0.0715 -0.1648 0.8913 0.122 Uiso calc R 1 1 . 3

loop_
_atom_site_aniso_label
_atom_site_aniso_U_11
_atom_site_aniso_U_22
_atom_site_aniso_U_33
_atom_site_aniso_U_12
_atom_site_aniso_U_13
_atom_site_aniso_U_23
U1 0.0222(4) 0.0287(3) 0.0469(4) 0.000 -0.0068(3) 0.000
U2 0.0215(4) 0.0604(5) 0.0291(3) 0.000 0.000 -0.0013(3)
U3 0.0305(3) 0.0432(3) 0.0382(3) 0.0000(2) -0.0049(2) 0.0012(2)
K1 0.031(2) 0.063(3) 0.0266(19) 0.000 0.000 0.000(2)
K2 0.050(3) 0.025(2) 0.067(3) 0.000 -0.010(3) 0.000
K3 0.0304(16) 0.0468(19) 0.0364(15) 0.0076(14) -0.0041(12) 0.0042(13)
O1 0.081(10) 0.091(10) 0.034(6) -0.009(8) 0.008(6) -0.018(6)
O2 0.065(6) 0.066(5) 0.085(6) -0.005(4) -0.003(4) 0.002(4)
O3 0.048(5) 0.059(5) 0.072(5) 0.002(4) -0.008(4) 0.003(4)
O4 0.044(8) 0.033(6) 0.147(15) 0.004(6) -0.040(9) 0.009(7)
O5 0.043(7) 0.046(6) 0.048(6) -0.006(5) 0.000(5) -0.005(5)
O6 0.017(5) 0.107(11) 0.033(5) -0.007(6) -0.001(4) -0.001(6)
O7 0.032(7) 0.095(10) 0.032(5) 0.003(6) 0.001(5) 0.011(5)
O8 0.022(5) 0.092(10) 0.050(6) 0.013(6) -0.006(5) 0.020(6)
O9 0.037(7) 0.067(8) 0.055(7) -0.012(6) 0.000(5) -0.013(6)
O10 0.035(7) 0.057(8) 0.050(6) -0.010(5) -0.003(5) -0.009(5)
O11 0.109(13) 0.053(8) 0.047(7) 0.041(8) -0.014(7) -0.011(6)
O12 0.034(6) 0.048(7) 0.044(5) 0.003(5) -0.002(4) -0.001(5)
O13 0.049(7) 0.046(7) 0.055(7) 0.017(6) 0.014(5) 0.023(5)
O14 0.034(6) 0.073(8) 0.054(7) 0.027(6) 0.017(5) 0.034(6)
O15 0.045(7) 0.048(7) 0.040(5) 0.002(5) 0.007(5) 0.004(5)
O16 0.053(8) 0.046(6) 0.039(6) 0.006(5) -0.005(5) 0.001(5)
C6 0.061(11) 0.062(11) 0.062(12) 0.002(5) 0.000(5) -0.003(5)
C7 0.139(15) 0.140(15) 0.145(15) -0.001(5) -0.001(5) 0.002(5)
C8 0.139(15) 0.140(15) 0.145(15) -0.001(5) -0.001(5) 0.002(5)
C9 0.139(15) 0.140(15) 0.145(15) -0.001(5) -0.001(5) 0.002(5)
C10 0.139(15) 0.140(15) 0.145(15) -0.001(5) -0.001(5) 0.002(5)
C11 0.041(11) 0.110(17) 0.034(8) 0.021(11) 0.008(7) 0.005(9)
C12 0.112(13) 0.098(11) 0.103(10) 0.014(9) 0.045(10) -0.003(8)
C13 0.112(13) 0.098(11) 0.103(10) 0.014(9) 0.045(10) -0.003(8)
C14 0.112(13) 0.098(11) 0.103(10) 0.014(9) 0.045(10) -0.003(8)
C15 0.112(13) 0.098(11) 0.103(10) 0.014(9) 0.045(10) -0.003(8)
C16 0.026(11) 0.070(15) 0.048(12) 0.000 0.000 0.011(11)
C17 0.024(9) 0.057(11) 0.125(17) 0.000 0.000 0.016(10)
C18 0.024(9) 0.057(11) 0.125(17) 0.000 0.000 0.016(10)
C19 0.024(9) 0.057(11) 0.125(17) 0.000 0.000 0.016(10)
C20 0.024(9) 0.057(11) 0.125(17) 0.000 0.000 0.016(10)
C21 0.051(12) 0.078(14) 0.069(13) 0.028(11) -0.017(10) -0.024(11)
C22 0.128(7) 0.119(7) 0.118(7) 0.009(5) 0.001(5) -0.002(5)
C23 0.128(7) 0.119(7) 0.118(7) 0.009(5) 0.001(5) -0.002(5)
C24 0.128(7) 0.119(7) 0.118(7) 0.009(5) 0.001(5) -0.002(5)
C25 0.128(7) 0.119(7) 0.118(7) 0.009(5) 0.001(5) -0.002(5)
C26 0.073(14) 0.041(10) 0.070(12) 0.026(9) 0.031(10) 0.014(8)
C27 0.23(2) 0.064(9) 0.116(12) 0.035(12) 0.027(14) 0.027(8)
C28 0.23(2) 0.064(9) 0.116(12) 0.035(12) 0.027(14) 0.027(8)
C29 0.23(2) 0.064(9) 0.116(12) 0.035(12) 0.027(14) 0.027(8)
C30 0.23(2) 0.064(9) 0.116(12) 0.035(12) 0.027(14) 0.027(8)
C31 0.055(11) 0.024(7) 0.044(8) -0.007(7) -0.020(8) 0.005(6)
C32 0.077(10) 0.123(12) 0.104(10) 0.034(9) 0.013(7) 0.035(9)
C33 0.077(10) 0.123(12) 0.104(10) 0.034(9) 0.013(7) 0.035(9)
C34 0.077(10) 0.123(12) 0.104(10) 0.034(9) 0.013(7) 0.035(9)
C35 0.077(10) 0.123(12) 0.104(10) 0.034(9) 0.013(7) 0.035(9)

loop_
_atom_type_symbol
_atom_type_description
_atom_type_scat_dispersion_real
_atom_type_scat_dispersion_imag
_atom_type_scat_source
C C 0.0033 0.0016 'International Tables Vol C Tables 4.2.6.8 and 6.1.1.4'
H H 0.0000 0.0000 'International Tables Vol C Tables 4.2.6.8 and 6.1.1.4'
O O 0.0106 0.0060 'International Tables Vol C Tables 4.2.6.8 and 6.1.1.4'
K K 0.2009 0.2494 'International Tables Vol C Tables 4.2.6.8 and 6.1.1.4'
U U -9.6767 9.6646 'International Tables Vol C Tables 4.2.6.8 and 6.1.1.4'

loop_
_geom_angle_atom_site_label_1
_geom_angle_atom_site_label_2
_geom_angle_atom_site_label_3
_geom_angle_site_symmetry_1
_geom_angle_site_symmetry_3
_geom_angle
_geom_angle_publ_flag
O1 U1 O1 . 3_556 179.1(10) no
O1 U1 O4 . 3_556 92.0(7) no
O1 U1 O4 3_556 3_556 87.1(7) no
O1 U1 O4 . . 87.1(7) no
O1 U1 O4 3_556 . 92.0(7) no
O4 U1 O4 3_556 . 52.3(6) no
O1 U1 O2 . . 89.9(6) no
O1 U1 O2 3_556 . 90.9(6) no
O4 U1 O2 3_556 . 173.1(5) no
O4 U1 O2 . . 121.2(5) no
O1 U1 O2 . 3_556 90.9(6) no
O1 U1 O2 3_556 3_556 89.9(6) no
O4 U1 O2 3_556 3_556 121.2(5) no
O4 U1 O2 . 3_556 173.1(5) no
O2 U1 O2 . 3_556 65.4(8) no
O1 U1 O3 . . 92.1(6) no
O1 U1 O3 3_556 . 87.9(6) no
O4 U1 O3 3_556 . 120.0(4) no
O4 U1 O3 . . 68.2(4) no
O2 U1 O3 . . 53.3(5) no
O2 U1 O3 3_556 . 118.6(5) no
O1 U1 O3 . 3_556 87.9(6) no
O1 U1 O3 3_556 3_556 92.1(6) no
O4 U1 O3 3_556 3_556 68.2(4) no
O4 U1 O3 . 3_556 120.0(4) no
O2 U1 O3 . 3_556 118.6(5) no
O2 U1 O3 3_556 3_556 53.3(5) no
O3 U1 O3 . 3_556 171.8(6) no
O1 U1 C6 . . 94.8(9) no
O1 U1 C6 3_556 . 84.3(9) no
O4 U1 C6 3_556 . 24.3(13) no
O4 U1 C6 . . 28.9(12) no
O2 U1 C6 . . 148.8(13) no
O2 U1 C6 3_556 . 145.1(13) no
O3 U1 C6 . . 95.7(13) no
O3 U1 C6 3_556 . 92.4(13) no
O1 U1 C6 . 3_556 84.3(9) no
O1 U1 C6 3_556 3_556 94.8(9) no
O4 U1 C6 3_556 3_556 28.9(12) no
O4 U1 C6 . 3_556 24.3(13) no
O2 U1 C6 . 3_556 145.1(13) no
O2 U1 C6 3_556 3_556 148.8(13) no
O3 U1 C6 . 3_556 92.4(13) no
O3 U1 C6 3_556 3_556 95.7(13) no
C6 U1 C6 . 3_556 11.1(15) no
O1 U1 C1 . . 93.2(8) no
O1 U1 C1 3_556 . 87.3(9) no
O4 U1 C1 3_556 . 146.1(8) no
O4 U1 C1 . . 94.6(8) no
O2 U1 C1 . . 27.0(7) no
O2 U1 C1 3_556 . 92.2(9) no
O3 U1 C1 . . 26.4(7) no
O3 U1 C1 3_556 . 145.5(8) no
C6 U1 C1 . . 121.8(15) no
C6 U1 C1 3_556 . 118.8(14) no
O1 U1 C1 . 3_556 87.3(9) no
O1 U1 C1 3_556 3_556 93.2(8) no
O4 U1 C1 3_556 3_556 94.6(8) no
O4 U1 C1 . 3_556 146.1(8) no
O2 U1 C1 . 3_556 92.2(9) no
O2 U1 C1 3_556 3_556 27.0(7) no
O3 U1 C1 . 3_556 145.5(8) no
O3 U1 C1 3_556 3_556 26.4(7) no
C6 U1 C1 . 3_556 118.8(14) no
C6 U1 C1 3_556 3_556 121.8(15) no
C1 U1 C1 . 3_556 119.1(14) no
O5 U2 O5 . 4_557 180.0(8) no
O5 U2 O6 . 4_557 92.4(5) no
O5 U2 O6 4_557 4_557 87.6(5) no
O5 U2 O6 . . 87.6(5) no
O5 U2 O6 4_557 . 92.4(5) no
O6 U2 O6 4_557 . 67.7(5) no
O5 U2 O8 . . 92.0(5) no
O5 U2 O8 4_557 . 88.0(5) no
O6 U2 O8 4_557 . 170.9(4) no
O6 U2 O8 . . 120.5(4) no
O5 U2 O8 . 4_557 88.0(5) no
O5 U2 O8 4_557 4_557 92.0(5) no
O6 U2 O8 4_557 4_557 120.5(4) no
O6 U2 O8 . 4_557 170.9(4) no
O8 U2 O8 . 4_557 51.6(5) no
O5 U2 O7 . . 88.6(5) no
O5 U2 O7 4_557 . 91.4(5) no
O6 U2 O7 4_557 . 120.1(4) no
O6 U2 O7 . . 52.5(4) no
O8 U2 O7 . . 68.0(4) no
O8 U2 O7 4_557 . 119.4(4) no
O5 U2 O7 . 4_557 91.4(5) no
O5 U2 O7 4_557 4_557 88.6(5) no
O6 U2 O7 4_557 4_557 52.5(4) no
O6 U2 O7 . 4_557 120.1(4) no
O8 U2 O7 . 4_557 119.4(4) no
O8 U2 O7 4_557 4_557 68.0(4) no
O7 U2 O7 . 4_557 172.6(6) no
O5 U2 C16 . . 90.0(4) no
O5 U2 C16 4_557 . 90.0(4) no
O6 U2 C16 4_557 . 146.2(2) no
O6 U2 C16 . . 146.2(2) no
O8 U2 C16 . . 25.8(3) no
O8 U2 C16 4_557 . 25.8(3) no
O7 U2 C16 . . 93.7(3) no
O7 U2 C16 4_557 . 93.7(3) no
O5 U2 C11 . 4_557 94.1(6) no
O5 U2 C11 4_557 4_557 85.9(6) no
O6 U2 C11 4_557 4_557 26.0(5) no
O6 U2 C11 . 4_557 93.7(5) no
O8 U2 C11 . 4_557 145.5(5) no
O8 U2 C11 4_557 4_557 94.6(5) no
O7 U2 C11 . 4_557 146.0(5) no
O7 U2 C11 4_557 4_557 26.6(5) no
C16 U2 C11 . 4_557 120.2(4) no
O5 U2 C11 . . 85.9(6) no
O5 U2 C11 4_557 . 94.1(6) no
O6 U2 C11 4_557 . 93.7(5) no
O6 U2 C11 . . 26.0(5) no
O8 U2 C11 . . 94.6(5) no
O8 U2 C11 4_557 . 145.5(5) no
O7 U2 C11 . . 26.6(5) no
O7 U2 C11 4_557 . 146.0(5) no
C16 U2 C11 . . 120.2(4) no
C11 U2 C11 4_557 . 119.6(8) no
O5 U2 K3 . . 97.4(4) no
O5 U2 K3 4_557 . 82.6(4) no
O6 U2 K3 4_557 . 150.4(2) no
O6 U2 K3 . . 84.8(2) no
O8 U2 K3 . . 36.3(3) no
O8 U2 K3 4_557 . 87.8(3) no
O7 U2 K3 . . 33.1(3) no
O7 U2 K3 4_557 . 154.0(3) no
C16 U2 K3 . . 62.02(4) no
C11 U2 K3 4_557 . 168.3(5) no
C11 U2 K3 . . 59.5(4) no
O9 U3 O10 . . 179.2(6) no
O9 U3 O16 . . 90.0(5) no
O10 U3 O16 . . 89.2(5) no
O9 U3 O14 . . 93.2(6) no
O10 U3 O14 . . 87.1(5) no
O16 U3 O14 . . 118.8(4) no
O9 U3 O12 . . 90.0(5) no
O10 U3 O12 . . 90.5(5) no
O16 U3 O12 . . 121.6(4) no
O14 U3 O12 . . 119.5(4) no
O9 U3 O13 . . 90.2(6) no
O10 U3 O13 . . 90.6(5) no
O16 U3 O13 . . 172.6(4) no
O14 U3 O13 . . 53.9(4) no
O12 U3 O13 . . 65.8(4) no
O9 U3 O15 . . 87.4(5) no
O10 U3 O15 . . 92.0(5) no
O16 U3 O15 . . 50.7(4) no
O14 U3 O15 . . 68.4(4) no
O12 U3 O15 . . 171.8(4) no
O13 U3 O15 . . 122.0(4) no
O9 U3 O11 . . 91.8(6) no
O10 U3 O11 . . 88.0(6) no
O16 U3 O11 . . 68.9(4) no
O14 U3 O11 . . 170.8(5) no
O12 U3 O11 . . 52.7(4) no
O13 U3 O11 . . 118.4(4) no
O15 U3 O11 . . 119.6(4) no
O9 U3 C26 . . 91.0(7) no
O10 U3 C26 . . 89.6(7) no
O16 U3 C26 . . 146.0(5) no
O14 U3 C26 . . 27.2(4) no
O12 U3 C26 . . 92.4(5) no
O13 U3 C26 . . 26.6(5) no
O15 U3 C26 . . 95.4(5) no
O11 U3 C26 . . 145.0(5) no
O9 U3 C31 . . 88.7(5) no
O10 U3 C31 . . 90.5(5) no
O16 U3 C31 . . 25.3(4) no
O14 U3 C31 . . 93.6(4) no
O12 U3 C31 . . 146.9(4) no
O13 U3 C31 . . 147.3(4) no
O15 U3 C31 . . 25.4(4) no
O11 U3 C31 . . 94.2(5) no
C26 U3 C31 . . 120.7(5) no
O9 U3 C21 . . 91.0(6) no
O10 U3 C21 . . 89.2(6) no
O16 U3 C21 . . 95.5(6) no
O14 U3 C21 . . 145.4(5) no
O12 U3 C21 . . 26.1(5) no
O13 U3 C21 . . 91.8(5) no
O15 U3 C21 . . 146.2(5) no
O11 U3 C21 . . 26.6(6) no
C26 U3 C21 . . 118.4(6) no
C31 U3 C21 . . 120.8(6) no
O9 U3 K2 . 5_545 105.1(5) no
O10 U3 K2 . 5_545 74.3(4) no
O16 U3 K2 . 5_545 37.6(3) no
O14 U3 K2 . 5_545 148.2(3) no
O12 U3 K2 . 5_545 86.8(3) no
O13 U3 K2 . 5_545 148.8(3) no
O15 U3 K2 . 5_545 86.3(3) no
O11 U3 K2 . 5_545 36.1(3) no
C26 U3 K2 . 5_545 163.9(5) no
C31 U3 K2 . 5_545 61.7(4) no
C21 U3 K2 . 5_545 61.5(4) no
O13 K1 O13 4_556 . 98.0(6) no
O13 K1 O12 4_556 . 117.1(3) no
O13 K1 O12 . . 59.9(3) no
O13 K1 O12 4_556 4_556 59.9(3) no
O13 K1 O12 . 4_556 117.1(3) no
O12 K1 O12 . 4_556 176.0(5) no
O13 K1 O6 4_556 3_656 156.7(4) no
O13 K1 O6 . 3_656 102.7(4) no
O12 K1 O6 . 3_656 83.0(4) no
O12 K1 O6 4_556 3_656 100.5(4) no
O13 K1 O6 4_556 2_654 102.7(4) no
O13 K1 O6 . 2_654 156.7(4) no
O12 K1 O6 . 2_654 100.5(4) no
O12 K1 O6 4_556 2_654 83.0(4) no
O6 K1 O6 3_656 2_654 59.6(4) no
O13 K1 U3 4_556 . 117.5(3) no
O13 K1 U3 . . 31.1(2) no
O12 K1 U3 . . 30.6(2) no
O12 K1 U3 4_556 . 147.1(2) no
O6 K1 U3 3_656 . 85.8(2) no
O6 K1 U3 2_654 . 126.5(3) no
O13 K1 U3 4_556 4_556 31.1(2) no
O13 K1 U3 . 4_556 117.5(3) no
O12 K1 U3 . 4_556 147.1(2) no
O12 K1 U3 4_556 4_556 30.6(2) no
O6 K1 U3 3_656 4_556 126.5(3) no
O6 K1 U3 2_654 4_556 85.8(2) no
U3 K1 U3 . 4_556 145.01(12) no
O13 K1 U2 4_556 2_654 131.0(3) no
O13 K1 U2 . 2_654 131.0(3) no
O12 K1 U2 . 2_654 92.0(3) no
O12 K1 U2 4_556 2_654 92.0(3) no
O6 K1 U2 3_656 2_654 29.8(2) no
O6 K1 U2 2_654 2_654 29.8(2) no
U3 K1 U2 . 2_654 107.49(6) no
U3 K1 U2 4_556 2_654 107.49(6) no
O2 K2 O2 3_556 . 60.3(7) no
O2 K2 O11 3_556 7_556 132.9(4) no
O2 K2 O11 . 7_556 92.2(5) no
O2 K2 O11 3_556 5_455 92.2(5) no
O2 K2 O11 . 5_455 132.9(4) no
O11 K2 O11 7_556 5_455 130.9(6) no
O2 K2 O16 3_556 7_556 143.0(4) no
O2 K2 O16 . 7_556 89.3(4) no
O11 K2 O16 7_556 7_556 62.4(4) no
O11 K2 O16 5_455 7_556 94.9(5) no
O2 K2 O16 3_556 5_455 89.3(4) no
O2 K2 O16 . 5_455 143.0(4) no
O11 K2 O16 7_556 5_455 94.9(5) no
O11 K2 O16 5_455 5_455 62.4(4) no
O16 K2 O16 7_556 5_455 125.9(5) no
O2 K2 U3 3_556 7_556 161.9(3) no
O2 K2 U3 . 7_556 103.1(3) no
O11 K2 U3 7_556 7_556 33.9(3) no
O11 K2 U3 5_455 7_556 105.3(4) no
O16 K2 U3 7_556 7_556 32.7(2) no
O16 K2 U3 5_455 7_556 102.8(3) no
O2 K2 U3 3_556 5_455 103.1(3) no
O2 K2 U3 . 5_455 161.9(3) no
O11 K2 U3 7_556 5_455 105.3(4) no
O11 K2 U3 5_455 5_455 33.9(3) no
O16 K2 U3 7_556 5_455 102.8(3) no
O16 K2 U3 5_455 5_455 32.7(2) no
U3 K2 U3 7_556 5_455 94.21(9) no
O2 K2 U1 3_556 . 30.1(3) no
O2 K2 U1 . . 30.1(3) no
O11 K2 U1 7_556 . 114.5(3) no
O11 K2 U1 5_455 . 114.5(3) no
O16 K2 U1 7_556 . 117.1(3) no
O16 K2 U1 5_455 . 117.1(3) no
U3 K2 U1 7_556 . 132.90(4) no
U3 K2 U1 5_455 . 132.90(4) no
O3 K3 O7 . . 112.0(4) no
O3 K3 O14 . . 92.0(4) no
O7 K3 O14 . . 102.3(4) no
O3 K3 O4 . . 61.4(4) no
O7 K3 O4 . . 164.2(5) no
O14 K3 O4 . . 92.5(5) no
O3 K3 O15 . . 152.4(4) no
O7 K3 O15 . . 82.7(4) no
O14 K3 O15 . . 61.4(3) no
O4 K3 O15 . . 109.6(4) no
O3 K3 O8 . . 103.8(4) no
O7 K3 O8 . . 60.3(3) no
O14 K3 O8 . . 159.8(3) no
O4 K3 O8 . . 106.0(5) no
O15 K3 O8 . . 103.7(4) no
O3 K3 U1 . . 31.5(3) no
O7 K3 U1 . . 141.2(3) no
O14 K3 U1 . . 93.9(2) no
O4 K3 U1 . . 30.0(3) no
O15 K3 U1 . . 135.5(3) no
O8 K3 U1 . . 106.2(2) no
O3 K3 U3 . . 122.1(3) no
O7 K3 U3 . . 88.4(3) no
O14 K3 U3 . . 30.2(2) no
O4 K3 U3 . . 107.3(4) no
O15 K3 U3 . . 32.0(2) no
O8 K3 U3 . . 132.1(3) no
U1 K3 U3 . . 119.80(7) no
O3 K3 U2 . . 117.0(3) no
O7 K3 U2 . . 30.2(2) no
O14 K3 U2 . . 129.4(3) no
O4 K3 U2 . . 137.1(4) no
O15 K3 U2 . . 87.7(2) no
O8 K3 U2 . . 31.3(2) no
U1 K3 U2 . . 132.77(8) no
U3 K3 U2 . . 107.26(7) no
C1 O2 U1 . . 90.6(16) no
C1 O2 K2 . . 151.1(18) no
U1 O2 K2 . . 117.2(6) no
C1 O3 U1 . . 89.7(16) no
C1 O3 K3 . . 155.6(17) no
U1 O3 K3 . . 114.4(5) no
C6 O4 U1 3_556 . 95(2) no
C6 O4 U1 . . 89.9(18) no
C6 O4 K3 3_556 . 149(2) no
C6 O4 K3 . . 150(2) no
U1 O4 K3 . . 115.9(5) no
C11 O6 U2 . . 94.8(10) no
C11 O6 K1 . 2_655 148.9(11) no
U2 O6 K1 . 2_655 116.3(4) no
C11 O7 U2 . . 92.9(10) no
C11 O7 K3 . . 149.0(10) no
U2 O7 K3 . . 116.8(5) no
C16 O8 U2 . . 92.6(9) no
C16 O8 K3 . . 154.3(11) no
U2 O8 K3 . . 112.5(4) no
C21 O11 U3 . . 93.2(10) no
C21 O11 K2 . 5_545 148.1(14) no
U3 O11 K2 . 5_545 110.0(5) no
C21 O12 U3 . . 96.6(12) no
C21 O12 K1 . . 143.2(13) no
U3 O12 K1 . . 115.5(4) no
C26 O13 U3 . . 92.3(10) no
C26 O13 K1 . . 147.8(11) no
U3 O13 K1 . . 114.9(4) no
C26 O14 U3 . . 93.0(10) no
C26 O14 K3 . . 150.7(11) no
U3 O14 K3 . . 116.2(4) no
C31 O15 U3 . . 93.0(10) no
C31 O15 K3 . . 149.7(10) no
U3 O15 K3 . . 112.4(4) no
C31 O16 U3 . . 96.7(9) no
C31 O16 K2 . 5_545 145.7(10) no
U3 O16 K2 . 5_545 109.7(4) no
O3 C1 O2 . . 126(3) no
O3 C1 C2A . . 140(3) no
O2 C1 C2A . . 88(3) no
O3 C1 U1 . . 63.9(14) no
O2 C1 U1 . . 62.3(14) no
C2A C1 U1 . . 148(3) no
C1 C2A C3A . . 112.2(11) no
C1 C2A H2AA . . 108.8 no
C3A C2A H2AA . . 109.1 no
C1 C2A H2AB . . 109.6 no
C3A C2A H2AB . . 109.1 no
H2AA C2A H2AB . . 107.9 no
C1 C2A H2BC . . 101.4 no
C3A C2A H2BC . . 77.5 no
H2AA C2A H2BC . . 142.9 no
C2A C3A C4A . . 112.2(11) no
C2A C3A H3AA . . 109.1 no
C4A C3A H3AA . . 109.4 no
C2A C3A H3AB . . 109.1 no
C4A C3A H3AB . . 109.0 no
H3AA C3A H3AB . . 107.9 no
C5A C4A C3A . . 112.3(11) no
C5A C4A H4AA . . 109.4 no
C3A C4A H4AA . . 109.4 no
C5A C4A H4AB . . 108.8 no
C3A C4A H4AB . . 109.0 no
H4AA C4A H4AB . . 109.0 no
C4A C5A H5AA . . 109.5 no
C4A C5A H5AB . . 109.1 no
H5AA C5A H5AB . . 109.5 no
C4A C5A H5AC . . 109.8 no
H5AA C5A H5AC . . 109.5 no
H5AB C5A H5AC . . 109.5 no
C3B C2B H2BA . . 112.0 no
C3B C2B H2BC . . 112.8 no
H2BA C2B H2BC . . 109.5 no
C2B C3B C4B . . 112.6(11) no
C2B C3B H3BA . . 110.0 no
C4B C3B H3BA . . 108.7 no
C2B C3B H3BB . . 109.2 no
C4B C3B H3BB . . 108.0 no
H3BA C3B H3BB . . 107.8 no
C5B C4B C3B . . 112.2(11) no
C5B C4B H4BA . . 109.5 no
C3B C4B H4BA . . 108.0 no
C5B C4B H4BB . . 109.2 no
C3B C4B H4BB . . 108.7 no
H4BA C4B H4BB . . 109.0 no
C4B C5B H5BA . . 109.1 no
C4B C5B H5BB . . 109.5 no
H5BA C5B H5BB . . 111.0 no
C4B C5B H5BC . . 109.8 no
H5BA C5B H5BC . . 109.5 no
H5BB C5B H5BC . . 109.5 no
O4 C6 O4 3_556 . 119(3) no
O4 C6 C7 3_556 . 128(6) no
O4 C6 C7 . . 102(6) no
O4 C6 U1 3_556 . 60.8(15) no
O4 C6 U1 . . 61.2(13) no
C7 C6 U1 . . 159(5) no
C6 C7 C8 . . 112.9(11) no
C6 C7 H7A . . 114.6 no
C8 C7 H7A . . 115.7 no
C6 C7 H7B . . 93.2 no
C8 C7 H7B . . 110.1 no
H7A C7 H7B . . 107.8 no
C9 C8 C7 . . 145(9) no
C9 C8 H8A . . 96.6 no
C7 C8 H8A . . 93.0 no
C9 C8 H8B . . 103.0 no
C7 C8 H8B . . 106.1 no
H8A C8 H8B . . 104.4 no
C8 C9 C10 . . 113.2(11) no
C8 C9 H9A . . 108.0 no
C10 C9 H9A . . 108.1 no
C8 C9 H9B . . 109.9 no
C10 C9 H9B . . 109.7 no
H9A C9 H9B . . 107.7 no
C9 C10 H10A . . 109.6 no
C9 C10 H10B . . 108.6 no
H10A C10 H10B . . 109.5 no
C9 C10 H10C . . 110.3 no
H10A C10 H10C . . 109.5 no
H10B C10 H10C . . 109.5 no
O6 C11 O7 . . 119.3(16) no
O6 C11 C12 . . 122(2) no
O7 C11 C12 . . 119(2) no
O6 C11 U2 . . 59.3(9) no
O7 C11 U2 . . 60.5(8) no
C12 C11 U2 . . 178.4(18) no
C11 C12 C13 . . 113(3) no
C11 C12 H12A . . 109.0 no
C13 C12 H12A . . 109.2 no
C11 C12 H12B . . 109.0 no
C13 C12 H12B . . 108.7 no
H12A C12 H12B . . 107.7 no
C12 C13 C14 . . 119(2) no
C12 C13 H13A . . 107.5 no
C14 C13 H13A . . 107.7 no
C12 C13 H13B . . 107.8 no
C14 C13 H13B . . 107.2 no
H13A C13 H13B . . 107.0 no
C15 C14 C13 . . 111(2) no
C15 C14 H14A . . 109.6 no
C13 C14 H14A . . 109.2 no
C15 C14 H14B . . 109.3 no
C13 C14 H14B . . 109.7 no
H14A C14 H14B . . 108.1 no
C14 C15 H15A . . 109.6 no
C14 C15 H15B . . 109.2 no
H15A C15 H15B . . 109.5 no
C14 C15 H15C . . 109.6 no
H15A C15 H15C . . 109.5 no
H15B C15 H15C . . 109.5 no
O8 C16 O8 4_557 . 123.2(18) no
O8 C16 C17 4_557 . 118.4(9) no
O8 C16 C17 . . 118.4(9) no
O8 C16 U2 4_557 . 61.6(9) no
O8 C16 U2 . . 61.6(9) no
C17 C16 U2 . . 180.000(3) no
C18 C17 C18 . 4_557 120(3) no
C18 C17 C16 . . 120.0(15) no
C18 C17 C16 4_557 . 120.0(15) no
C18 C17 H17A . . 110.5 no
C18 C17 H17A 4_557 . 48.7 no
C16 C17 H17A . . 108.0 no
C18 C17 H17B . . 105.1 no
C18 C17 H17B 4_557 . 58.0 no
C16 C17 H17B . . 105.7 no
H17A C17 H17B . . 106.8 no
C17 C18 C19 . . 118(4) no
C17 C18 H18A . . 109.9 no
C19 C18 H18A . . 111.8 no
C17 C18 H18B . . 106.4 no
C19 C18 H18B . . 103.0 no
C20 C19 C18 . . 117(3) no
C20 C19 H19A . . 108.1 no
C18 C19 H19A . . 108.1 no
C20 C19 H19B . . 108.1 no
C18 C19 H19B . . 108.3 no
H19A C19 H19B . . 107.3 no
C19 C20 H20A . . 109.6 no
C19 C20 H20B . . 109.4 no
H20A C20 H20B . . 109.5 no
C19 C20 H20C . . 109.4 no
H20A C20 H20C . . 109.5 no
H20B C20 H20C . . 108.0 no
O11 C21 O12 . . 117.5(16) no
O11 C21 C22 . . 119(2) no
O12 C21 C22 . . 123(2) no
O11 C21 U3 . . 60.1(9) no
O12 C21 U3 . . 57.3(9) no
C22 C21 U3 . . 177.7(19) no
C21 C22 C23 . . 113(3) no
C21 C22 H22A . . 108.7 no
C23 C22 H22A . . 108.9 no
C21 C22 H22B . . 109.0 no
C23 C22 H22B . . 108.9 no
H22A C22 H22B . . 107.7 no
C22 C23 C24 . . 118(3) no
C22 C23 H23A . . 107.7 no
C24 C23 H23A . . 108.1 no
C22 C23 H23B . . 107.7 no
C24 C23 H23B . . 107.6 no
H23A C23 H23B . . 107.1 no
C23 C24 C25 . . 101(3) no
C23 C24 H24A . . 111.9 no
C25 C24 H24A . . 111.6 no
C23 C24 H24B . . 111.3 no
C25 C24 H24B . . 111.5 no
H24A C24 H24B . . 109.3 no
C24 C25 H25A . . 109.4 no
C24 C25 H25B . . 109.6 no
H25A C25 H25B . . 109.5 no
C24 C25 H25C . . 109.4 no
H25A C25 H25C . . 109.5 no
H25B C25 H25C . . 109.5 no
O13 C26 O14 . . 120.7(16) no
O13 C26 C27 . . 122(2) no
O14 C26 C27 . . 117.8(19) no
O13 C26 U3 . . 61.0(8) no
O14 C26 U3 . . 59.8(9) no
C27 C26 U3 . . 176(2) no
C28 C27 C26 . . 118(3) no
C28 C27 H27A . . 108.0 no
C26 C27 H27A . . 108.0 no
C28 C27 H27B . . 107.5 no
C26 C27 H27B . . 107.5 no
H27A C27 H27B . . 107.2 no
C27 C28 C29 . . 118(3) no
C27 C28 H28A . . 107.6 no
C29 C28 H28A . . 108.1 no
C27 C28 H28B . . 108.1 no
C29 C28 H28B . . 107.8 no
H28A C28 H28B . . 107.2 no
C30 C29 C28 . . 112.5(10) no
C30 C29 H29A . . 109.5 no
C28 C29 H29A . . 109.1 no
C30 C29 H29B . . 108.9 no
C28 C29 H29B . . 108.9 no
H29A C29 H29B . . 107.8 no
C29 C30 H30A . . 109.3 no
C29 C30 H30B . . 109.2 no
H30A C30 H30B . . 109.5 no
C29 C30 H30C . . 109.9 no
H30A C30 H30C . . 109.5 no
H30B C30 H30C . . 109.5 no
O15 C31 O16 . . 119.6(15) no
O15 C31 C32 . . 116(2) no
O16 C31 C32 . . 123.7(18) no
O15 C31 U3 . . 61.6(8) no
O16 C31 U3 . . 57.9(8) no
C32 C31 U3 . . 174.8(17) no
C31 C32 C33 . . 120(2) no
C31 C32 H32A . . 107.5 no
C33 C32 H32A . . 107.6 no
C31 C32 H32B . . 107.3 no
C33 C32 H32B . . 107.0 no
H32A C32 H32B . . 106.9 no
C32 C33 C34 . . 109(3) no
C32 C33 H33A . . 109.4 no
C34 C33 H33A . . 109.7 no
C32 C33 H33B . . 109.9 no
C34 C33 H33B . . 110.4 no
H33A C33 H33B . . 108.3 no
C33 C34 C35 . . 95(2) no
C33 C34 H34A . . 112.1 no
C35 C34 H34A . . 113.4 no
C33 C34 H34B . . 113.1 no
C35 C34 H34B . . 112.3 no
H34A C34 H34B . . 110.0 no
C34 C35 H35A . . 108.8 no
C34 C35 H35B . . 110.3 no
H35A C35 H35B . . 109.5 no
C34 C35 H35C . . 109.3 no
H35A C35 H35C . . 109.5 no
H35B C35 H35C . . 109.5 no

loop_
_geom_bond_atom_site_label_1
_geom_bond_atom_site_label_2
_geom_bond_site_symmetry_2
_geom_bond_distance
_geom_bond_publ_flag
U1 O1 . 1.775(12) no
U1 O1 3_556 1.775(12) no
U1 O4 3_556 2.426(12) no
U1 O4 . 2.426(12) no
U1 O2 . 2.470(15) no
U1 O2 3_556 2.470(15) no
U1 O3 . 2.505(13) no
U1 O3 3_556 2.505(13) no
U2 O5 . 1.716(11) no
U2 O5 4_557 1.716(11) no
U2 O6 4_557 2.451(10) no
U2 O6 . 2.451(10) no
U2 O8 . 2.470(10) no
U2 O8 4_557 2.470(10) no
U2 O7 . 2.476(10) no
U2 O7 4_557 2.476(10) no
U3 O9 . 1.719(12) no
U3 O10 . 1.757(12) no
U3 O16 . 2.441(11) no
U3 O14 . 2.462(12) no
U3 O12 . 2.464(11) no
U3 O13 . 2.491(10) no
U3 O15 . 2.520(10) no
U3 O11 . 2.526(13) no
K1 O13 4_556 2.690(11) no
K1 O13 . 2.690(11) no
K1 O12 . 2.698(11) no
K1 O12 4_556 2.698(11) no
K1 O6 3_656 2.747(11) no
K1 O6 2_654 2.747(11) no
K2 O2 3_556 2.657(17) no
K2 O2 . 2.657(16) no
K2 O11 7_556 2.670(13) no
K2 O11 5_455 2.670(13) no
K2 O16 7_556 2.759(13) no
K2 O16 5_455 2.759(13) no
K3 O3 . 2.688(14) no
K3 O7 . 2.688(12) no
K3 O14 . 2.713(11) no
K3 O4 . 2.724(13) no
K3 O15 . 2.769(12) no
K3 O8 . 2.817(12) no
O2 C1 . 1.27(3) no
O3 C1 . 1.24(3) no
O4 C6 3_556 1.14(6) no
O4 C6 . 1.34(5) no
O6 C11 . 1.25(2) no
O6 K1 2_655 2.747(11) no
O7 C11 . 1.28(2) no
O8 C16 . 1.223(15) no
O11 C21 . 1.31(3) no
O11 K2 5_545 2.670(13) no
O12 C21 . 1.29(2) no
O13 C26 . 1.28(2) no
O14 C26 . 1.30(2) no
O15 C31 . 1.227(19) no
O16 C31 . 1.23(2) no
O16 K2 5_545 2.759(12) no
C1 C2A . 1.504(10) no
C2A C3A . 1.501(10) no
C2A H2AA . 0.9900 no
C2A H2AB . 0.9900 no
C2A H2BC . 0.7316 no
C3A C4A . 1.505(10) no
C3A H3AA . 0.9900 no
C3A H3AB . 0.9900 no
C4A C5A . 1.502(10) no
C4A H4AA . 0.9900 no
C4A H4AB . 0.9900 no
C5A H5AA . 0.9800 no
C5A H5AB . 0.9800 no
C5A H5AC . 0.9800 no
C2B C3B . 1.500(10) no
C2B H2BA . 0.9600 no
C2B H2BC . 0.9600 no
C3B C4B . 1.502(10) no
C3B H3BA . 0.9900 no
C3B H3BB . 0.9900 no
C4B C5B . 1.503(10) no
C4B H4BA . 0.9900 no
C4B H4BB . 0.9900 no
C5B H5BA . 0.9800 no
C5B H5BB . 0.9800 no
C5B H5BC . 0.9800 no
C6 O4 3_556 1.14(6) no
C6 C7 . 1.502(11) no
C7 C8 . 1.502(10) no
C7 H7A . 0.9601 no
C7 H7B . 0.9600 no
C8 C9 . 1.500(11) no
C8 H8A . 0.9600 no
C8 H8B . 0.9700 no
C9 C10 . 1.498(10) no
C9 H9A . 0.9900 no
C9 H9B . 0.9900 no
C10 H10A . 0.9800 no
C10 H10B . 0.9800 no
C10 H10C . 0.9800 no
C11 C12 . 1.51(3) no
C12 C13 . 1.55(4) no
C12 H12A . 0.9900 no
C12 H12B . 0.9900 no
C13 C14 . 1.512(10) no
C13 H13A . 0.9900 no
C13 H13B . 0.9900 no
C14 C15 . 1.508(10) no
C14 H14A . 0.9900 no
C14 H14B . 0.9900 no
C15 H15A . 0.9800 no
C15 H15B . 0.9800 no
C15 H15C . 0.9800 no
C16 O8 4_557 1.223(15) no
C16 C17 . 1.496(10) no
C17 C18 . 1.48(5) no
C17 C18 4_557 1.48(5) no
C17 H17A . 0.8924 no
C17 H17B . 1.0234 no
C18 C19 . 1.510(10) no
C18 H18A . 0.9603 no
C18 H18B . 0.9599 no
C19 C20 . 1.498(10) no
C19 H19A . 0.9900 no
C19 H19B . 0.9900 no
C20 H20A . 0.9800 no
C20 H20B . 0.9800 no
C20 H20C . 0.9800 no
C21 C22 . 1.498(10) no
C22 C23 . 1.511(10) no
C22 H22A . 0.9900 no
C22 H22B . 0.9900 no
C23 C24 . 1.509(10) no
C23 H23A . 0.9900 no
C23 H23B . 0.9900 no
C24 C25 . 1.49(4) no
C24 H24A . 0.9900 no
C24 H24B . 0.9900 no
C25 H25A . 0.9800 no
C25 H25B . 0.9800 no
C25 H25C . 0.9800 no
C26 C27 . 1.50(4) no
C27 C28 . 1.49(4) no
C27 H27A . 0.9900 no
C27 H27B . 0.9900 no
C28 C29 . 1.509(10) no
C28 H28A . 0.9900 no
C28 H28B . 0.9900 no
C29 C30 . 1.495(10) no
C29 H29A . 0.9900 no
C29 H29B . 0.9900 no
C30 H30A . 0.9800 no
C30 H30B . 0.9800 no
C30 H30C . 0.9800 no
C31 C32 . 1.43(3) no
C32 C33 . 1.47(4) no
C32 H32A . 0.9900 no
C32 H32B . 0.9900 no
C33 C34 . 1.497(10) no
C33 H33A . 0.9900 no
C33 H33B . 0.9900 no
C34 C35 . 1.504(10) no
C34 H34A . 0.9900 no
C34 H34B . 0.9900 no
C35 H35A . 0.9800 no
C35 H35B . 0.9800 no
C35 H35C . 0.9800 no
